data_1572084
loop_
_publ_author_name
'Chen, Zhao-Nian'
'Zhang, Le-Ping'
'Wu, Huai-Li'
'Qi, Qiao-Yan'
'Yan, Meng'
'Tian, Jia'
'Yang, Guan-Yu'
'Li, Zhan-Ting'
'Yang, Bo'

_publ_section_title
;
 Accurate construction of monolayer, bilayer, sandwich bilayer,
 four-layer, multi-layer and chiral bilayer 2D pillararene-type
 supramolecular networks.
;
_journal_issue 33
_journal_name_full 'Chemical science'
_journal_page_first 13191
_journal_page_last 13200
_journal_paper_doi 10.1039/d4sc03022b
_journal_volume 15
_journal_year 2024
_chemical_formula_sum 'C67 H66 Cu0.25 I0.25 N7 O3'
_chemical_formula_weight 1064.87
_space_group_crystal_system monoclinic
_space_group_IT_number 14
_space_group_name_Hall '-P 2yn'
_space_group_name_H-M_alt 'P 1 21/n 1'
_atom_sites_solution_hydrogens geom
_audit_update_record
;
2024-06-25 deposited with the CCDC.	2024-07-04 downloaded from the CCDC.
;
_cell_angle_alpha 90
_cell_angle_beta 97.784(6)
_cell_angle_gamma 90
_cell_formula_units_Z 4
_cell_length_a 12.6808(11)
_cell_length_b 24.763(2)
_cell_length_c 18.6875(16)
_cell_measurement_reflns_used 6127
_cell_measurement_temperature 301.(2)
_cell_measurement_theta_max 61.4598
_cell_measurement_theta_min 2.9801
_cell_volume 5814.1(9)
_computing_cell_refinement 'SAINT V8.40B (Bruker Nano, Inc., 2019)'
_computing_data_reduction 'SAINT V8.40B (Bruker Nano, Inc., 2019)'
_computing_molecular_graphics 'shelXle (C.B. Huebschle, rev 1230)'
_computing_structure_refinement 'SHELXL-2018/3 (Sheldrick, 2018)'
_computing_structure_solution 'SHELXT 2018/2 (Sheldrick, 2018)'
_diffrn_ambient_temperature 301.(2)
_diffrn_detector_area_resol_mean 7.3910
_diffrn_measured_fraction_theta_full 0.998
_diffrn_measured_fraction_theta_max 0.998
_diffrn_measurement_device_type 'd8 venture'
_diffrn_radiation_type 'cu k\a'
_diffrn_radiation_wavelength 1.54178
_diffrn_reflns_av_R_equivalents 0.1226
_diffrn_reflns_av_unetI/netI 0.0649
_diffrn_reflns_limit_h_max 14
_diffrn_reflns_limit_h_min -14
_diffrn_reflns_limit_k_max 29
_diffrn_reflns_limit_k_min -28
_diffrn_reflns_limit_l_max 21
_diffrn_reflns_limit_l_min -21
_diffrn_reflns_number 57994
_diffrn_reflns_theta_full 65.13
_diffrn_reflns_theta_max 65.13
_diffrn_reflns_theta_min 2.98
_diffrn_source_current 1.1
_diffrn_source_power 0.06
_diffrn_source_voltage 50
_exptl_absorpt_coefficient_mu 1.702
_exptl_absorpt_correction_T_max 0.85
_exptl_absorpt_correction_T_min 0.70
_exptl_absorpt_correction_type multi-scan
_exptl_absorpt_process_details
;
Krause, L., Herbst-Irmer, R., Sheldrick, G. M., Stalke, D. (2015).
"Comparison of silver and molybdenum microfocus X-ray sources for
single-crystal structure determination"
J. Appl. Cryst. 48, 3-10.
doi:10.1107/S1600576714022985
;
_exptl_crystal_colour 'clear light colourless'
_exptl_crystal_density_diffrn 1.217
_exptl_crystal_density_method 'not measured'
_exptl_crystal_description block
_exptl_crystal_F_000 2246
_exptl_crystal_size_max 0.200
_exptl_crystal_size_mid 0.180
_exptl_crystal_size_min 0.100
_refine_diff_density_max 0.185
_refine_diff_density_min -0.213
_refine_ls_extinction_method none
_refine_ls_goodness_of_fit_ref 1.013
_refine_ls_hydrogen_treatment constr
_refine_ls_matrix_type full
_refine_ls_number_parameters 684
_refine_ls_number_reflns 9904
_refine_ls_number_restraints 0
_refine_ls_restrained_S_all 1.013
_refine_ls_R_factor_all 0.1047
_refine_ls_R_factor_gt 0.0643
_refine_ls_shift/su_max 0.082
_refine_ls_shift/su_mean 0.009
_refine_ls_structure_factor_coef Fsqd
_refine_ls_weighting_details 'w=1/[\s^2^(Fo^2^)+(0.1000P)^2^] where P=(Fo^2^+2Fc^2^)/3'
_refine_ls_weighting_scheme calc
_refine_ls_wR_factor_gt 0.1578
_refine_ls_wR_factor_ref 0.1868
_reflns_Friedel_coverage 0.000
_reflns_number_gt 5895
_reflns_number_total 9904
_reflns_threshold_expression 'I > 2\s(I)'
_cod_data_source_file d4sc03022b2.cif
_cod_data_source_block 20220716yangboZLP_3
_cod_depositor_comments
;
The following automatic conversions were performed:

data item '_exptl_absorpt_correction_type' value 'Multi-Scan' was
changed to 'multi-scan' in accordance with the
/home/data/users/saulius/crontab/automatic-downloads/rss-feeds/RSC/lib/dictionaries/cif_core.dic
dictionary named 'cif_core.dic' version 2.4.2 last updated on
2011-04-26.

Automatic conversion script
Id: cif_fix_values 8170 2020-07-09 18:12:32Z antanas 

 Adding full bibliography for 1572083--1572100.cif.
;
_cod_database_code 1572084

loop_
_space_group_symop_operation_xyz
'x, y, z'
'-x+1/2, y+1/2, -z+1/2'
'-x, -y, -z'
'x-1/2, -y-1/2, z-1/2'

loop_
_atom_site_type_symbol
_atom_site_label
_atom_site_fract_x
_atom_site_fract_y
_atom_site_fract_z
_atom_site_U_iso_or_equiv
_atom_site_adp_type
_atom_site_calc_flag
_atom_site_refinement_flags_adp
_atom_site_refinement_flags_occupancy
_atom_site_refinement_flags_posn
_atom_site_occupancy
_atom_site_disorder_assembly
_atom_site_disorder_group
C C1 0.7752(2) 0.46953(10) 0.50428(13) 0.0523(6) Uani d . . . 1 . .
O O2 0.51252(16) 0.23459(8) 0.52492(9) 0.0711(5) Uani d . . . 1 . .
O O3 0.39714(17) 0.21736(8) 0.22961(9) 0.0715(5) Uani d . . . 1 . .
O O5A 0.9477(2) 0.44948(10) 0.25384(12) 0.0957(7) Uani d . . . 1 . .
O O8 1.0510(2) 0.24025(10) 0.33672(15) 0.1024(8) Uani d . . . 1 . .
O O9 0.7664(2) 0.10523(11) 0.32472(14) 0.0993(7) Uani d . . . 1 . .
O O10 0.7323(2) 0.29003(11) 0.15820(15) 0.1039(8) Uani d . . . 1 . .
O O5 1.01196(19) 0.38081(9) 0.51784(12) 0.0862(7) Uani d . . . 1 . .
O O6 0.71486(19) 0.53604(10) 0.41958(13) 0.0935(7) Uani d . . . 1 . .
N N21 0.7526(4) 0.41324(17) 1.03535(17) 0.1216(13) Uani d . . . 1 . .
C C2 0.1311(5) 0.4611(2) 0.0531(3) 0.146(2) Uani d . . . 1 . .
H H54 0.071825 0.483574 0.046323 0.175000 Uiso calc U . R 1 . .
C C3A 0.5621(2) 0.40128(10) 0.57596(13) 0.0521(6) Uani d . . . 1 . .
C C3 0.1802(4) 0.45247(18) 0.1235(2) 0.1087(14) Uani d . . . 1 . .
H H55 0.153776 0.469209 0.161965 0.130000 Uiso calc U . R 1 . .
C C4 0.2676(3) 0.41924(14) 0.13623(17) 0.0839(10) Uani d . . . 1 . .
C C5 0.3206(2) 0.40957(12) 0.21129(14) 0.0656(7) Uani d . . . 1 . .
C C6 0.4291(3) 0.40277(11) 0.22626(15) 0.0656(7) Uani d . . . 1 . .
H H51 0.470040 0.402834 0.188552 0.079000 Uiso calc U . R 1 . .
C C7A 0.7309(4) 0.5713(2) 0.3663(3) 0.137(2) Uani d . . . 1 . .
H H7AA 0.673211 0.596640 0.359240 0.205000 Uiso calc U . R 1 . .
H H7AB 0.734214 0.551737 0.322245 0.205000 Uiso calc U . R 1 . .
H H7AC 0.796605 0.590242 0.379695 0.205000 Uiso calc U . R 1 . .
C C7 0.4787(2) 0.39581(11) 0.29668(14) 0.0606(7) Uani d . . . 1 . .
H H50 0.552134 0.391521 0.305517 0.073000 Uiso calc U . R 1 . .
C C8 0.4191(2) 0.39522(10) 0.35423(13) 0.0526(6) Uani d . . . 1 . .
C C9 0.47114(19) 0.39249(10) 0.43077(13) 0.0508(6) Uani d . . . 1 . .
C C10 0.5480(2) 0.43087(10) 0.45363(13) 0.0540(6) Uani d . . . 1 . .
H H9 0.569529 0.454050 0.419230 0.065000 Uiso calc U . R 1 . .
C C11 0.5950(2) 0.43679(10) 0.52510(13) 0.0522(6) Uani d . . . 1 . .
C C12 0.6800(2) 0.47950(11) 0.54321(14) 0.0591(7) Uani d . . . 1 . .
H H30 0.650218 0.514738 0.529795 0.071000 Uiso calc U . R 1 . .
H H29 0.702689 0.479584 0.594909 0.071000 Uiso calc U . R 1 . .
C C13 0.7912(2) 0.49805(11) 0.44313(14) 0.0585(6) Uani d . . . 1 . .
C C14 0.8793(2) 0.48715(11) 0.40878(14) 0.0605(7) Uani d . . . 1 . .
H H23 0.889529 0.506950 0.367992 0.073000 Uiso calc U . R 1 . .
C C15 0.9522(2) 0.44775(11) 0.43350(14) 0.0556(6) Uani d . . . 1 . .
C C16 1.0464(2) 0.43535(12) 0.39417(15) 0.0647(7) Uani d . . . 1 . .
H H32 1.107776 0.426582 0.429110 0.078000 Uiso calc U . R 1 . .
H H31 1.063773 0.467079 0.367637 0.078000 Uiso calc U . R 1 . .
C C17 1.0227(2) 0.38857(13) 0.34228(15) 0.0631(7) Uani d . . . 1 . .
C C18 1.0504(2) 0.33670(13) 0.36339(17) 0.0706(8) Uani d . . . 1 . .
H H20 1.087264 0.330870 0.409225 0.085000 Uiso calc U . R 1 . .
C C19 1.0246(2) 0.29263(13) 0.31798(18) 0.0752(9) Uani d . . . 1 . .
C C20 1.0875(4) 0.22848(16) 0.4095(3) 0.1118(13) Uani d . . . 1 . .
H H22 1.156228 0.244535 0.422775 0.168000 Uiso calc U . R 1 . .
H H21 1.092669 0.190063 0.415822 0.168000 Uiso calc U . R 1 . .
H H2 1.038395 0.242821 0.439443 0.168000 Uiso calc U . R 1 . .
C C22 0.6716(4) 0.44139(18) 1.0025(2) 0.1088(13) Uani d . . . 1 . .
H H4 0.632002 0.461860 1.031045 0.131000 Uiso calc U . R 1 . .
C C23 0.6419(3) 0.44239(14) 0.92890(16) 0.0841(10) Uani d . . . 1 . .
H H60 0.584146 0.463212 0.909116 0.101000 Uiso calc U . R 1 . .
N N1A 0.1636(5) 0.4393(2) -0.0042(3) 0.160(2) Uani d . . . 1 . .
C C24 0.6982(2) 0.41230(12) 0.88433(15) 0.0685(8) Uani d . . . 1 . .
C C25 0.6666(2) 0.41029(11) 0.80471(14) 0.0597(7) Uani d . . . 1 . .
C C26 0.6124(2) 0.45255(11) 0.76827(15) 0.0665(7) Uani d . . . 1 . .
H H5 0.597121 0.483155 0.793800 0.080000 Uiso calc U . R 1 . .
C C27 0.5803(2) 0.45033(11) 0.69442(14) 0.0652(7) Uani d . . . 1 . .
H H6 0.544001 0.479418 0.671208 0.078000 Uiso calc U . R 1 . .
C C28 0.6016(2) 0.40543(10) 0.65488(13) 0.0530(6) Uani d . . . 1 . .
C C29 0.6554(3) 0.36322(12) 0.69141(15) 0.0712(8) Uani d . . . 1 . .
H H7 0.670554 0.332581 0.665890 0.085000 Uiso calc U . R 1 . .
C C30 0.6873(3) 0.36529(13) 0.76504(16) 0.0743(8) Uani d . . . 1 . .
H H8 0.723163 0.336064 0.788217 0.089000 Uiso calc U . R 1 . .
C C31 0.4415(2) 0.35523(10) 0.48173(13) 0.0516(6) Uani d . . . 1 . .
C C32 0.3650(2) 0.30873(11) 0.46225(14) 0.0572(6) Uani d . . . 1 . .
H H10 0.300288 0.322528 0.434721 0.069000 Uiso calc U . R 1 . .
H H11 0.346330 0.292777 0.506239 0.069000 Uiso calc U . R 1 . .
C C33 0.4117(2) 0.26549(10) 0.41853(13) 0.0541(6) Uani d . . . 1 . .
C C34 0.3803(2) 0.26106(11) 0.34448(14) 0.0579(6) Uani d . . . 1 . .
H H48 0.327569 0.283859 0.322135 0.069000 Uiso calc U . R 1 . .
C C35 0.4262(2) 0.22331(11) 0.30331(13) 0.0570(6) Uani d . . . 1 . .
C C36 0.5056(2) 0.18889(11) 0.33545(14) 0.0587(6) Uani d . . . 1 . .
C C37 0.5619(2) 0.14907(12) 0.29216(15) 0.0662(7) Uani d . . . 1 . .
H H40 0.513151 0.137021 0.250754 0.079000 Uiso calc U . R 1 . .
H H39 0.583215 0.117754 0.321827 0.079000 Uiso calc U . R 1 . .
C C38 0.6598(2) 0.17395(12) 0.26625(14) 0.0639(7) Uani d . . . 1 . .
C C39 0.7606(3) 0.15223(13) 0.28448(16) 0.0726(8) Uani d . . . 1 . .
C C40 0.8491(3) 0.17724(14) 0.26251(17) 0.0780(9) Uani d . . . 1 . .
H H35 0.916189 0.162272 0.275715 0.094000 Uiso calc U . R 1 . .
C C41 0.8395(3) 0.22370(13) 0.22162(16) 0.0724(8) Uani d . . . 1 . .
C C42 0.7388(3) 0.24449(13) 0.20112(16) 0.0739(8) Uani d . . . 1 . .
C C43 0.6327(4) 0.3129(2) 0.1374(4) 0.167(3) Uani d . . . 1 . .
H H13 0.588384 0.287681 0.108131 0.251000 Uiso calc U . R 1 . .
H H14 0.640438 0.345176 0.110070 0.251000 Uiso calc U . R 1 . .
H H12 0.600513 0.321688 0.179532 0.251000 Uiso calc U . R 1 . .
C C44 0.6506(3) 0.22015(13) 0.22374(16) 0.0729(8) Uani d . . . 1 . .
H H15 0.583683 0.235132 0.210107 0.088000 Uiso calc U . R 1 . .
C C45 0.9369(3) 0.25224(14) 0.20049(19) 0.0847(10) Uani d . . . 1 . .
H H34 0.921504 0.264458 0.150849 0.102000 Uiso calc U . R 1 . .
H H33 0.995521 0.226850 0.203297 0.102000 Uiso calc U . R 1 . .
C C46 0.9700(3) 0.30059(14) 0.24918(17) 0.0757(9) Uani d . . . 1 . .
C C47 0.9437(3) 0.35284(15) 0.22741(17) 0.0784(9) Uani d . . . 1 . .
H H16 0.907872 0.358801 0.181284 0.094000 Uiso calc U . R 1 . .
C C48 0.9696(2) 0.39665(14) 0.27303(16) 0.0718(8) Uani d . . . 1 . .
C C49 0.8825(5) 0.4605(2) 0.1885(3) 0.155(2) Uani d . . . 1 . .
H H19 0.915715 0.446767 0.148948 0.232000 Uiso calc U . R 1 . .
H H18 0.872764 0.498757 0.183175 0.232000 Uiso calc U . R 1 . .
H H17 0.814657 0.443331 0.188654 0.232000 Uiso calc U . R 1 . .
C C51 0.8485(2) 0.43038(11) 0.52952(13) 0.0575(6) Uani d . . . 1 . .
H H25 0.838671 0.411035 0.570767 0.069000 Uiso calc U . R 1 . .
C C52 0.9360(2) 0.41910(11) 0.49523(14) 0.0580(6) Uani d . . . 1 . .
C C53 1.0010(4) 0.35194(19) 0.5814(2) 0.1201(15) Uani d . . . 1 . .
H H28 1.000878 0.376747 0.620854 0.180000 Uiso calc U . R 1 . .
H H26 1.059369 0.327220 0.591822 0.180000 Uiso calc U . R 1 . .
H H27 0.935260 0.332179 0.574781 0.180000 Uiso calc U . R 1 . .
C C54 0.8646(4) 0.0802(2) 0.3432(3) 0.1426(19) Uani d . . . 1 . .
H H38 0.894521 0.071588 0.300049 0.214000 Uiso calc U . R 1 . .
H H36 0.855415 0.047718 0.369569 0.214000 Uiso calc U . R 1 . .
H H37 0.911685 0.104199 0.372597 0.214000 Uiso calc U . R 1 . .
C C55 0.5350(2) 0.19245(11) 0.40969(14) 0.0609(7) Uani d . . . 1 . .
H H41 0.586978 0.169278 0.432186 0.073000 Uiso calc U . R 1 . .
C C56 0.4882(2) 0.23007(11) 0.45110(13) 0.0567(6) Uani d . . . 1 . .
C C57 0.5917(3) 0.20047(16) 0.56032(16) 0.0868(10) Uani d . . . 1 . .
H H42 0.569085 0.163561 0.554249 0.130000 Uiso calc U . R 1 . .
H H43 0.603396 0.209149 0.610844 0.130000 Uiso calc U . R 1 . .
H H44 0.656643 0.205419 0.540032 0.130000 Uiso calc U . R 1 . .
C C58 0.3278(3) 0.25637(14) 0.19383(17) 0.0884(10) Uani d . . . 1 . .
H H45 0.261760 0.256140 0.213606 0.133000 Uiso calc U . R 1 . .
H H46 0.314622 0.248040 0.143238 0.133000 Uiso calc U . R 1 . .
H H47 0.359858 0.291461 0.200328 0.133000 Uiso calc U . R 1 . .
C C59 0.4886(2) 0.36093(10) 0.55265(13) 0.0540(6) Uani d . . . 1 . .
H H49 0.470156 0.336481 0.586646 0.065000 Uiso calc U . R 1 . .
C C60 0.2478(5) 0.4073(3) 0.0081(2) 0.141(2) Uani d . . . 1 . .
H H52 0.271895 0.391099 -0.031532 0.169000 Uiso calc U . R 1 . .
C C61 0.3028(4) 0.39612(18) 0.07625(17) 0.1070(14) Uani d . . . 1 . .
H H53 0.362005 0.373587 0.081334 0.128000 Uiso calc U . R 1 . .
C C62 0.2619(2) 0.40849(13) 0.26833(15) 0.0698(8) Uani d . . . 1 . .
H H57 0.188348 0.412396 0.259268 0.084000 Uiso calc U . R 1 . .
C C63 0.3100(2) 0.40175(11) 0.33848(14) 0.0606(7) Uani d . . . 1 . .
H H56 0.268488 0.401596 0.375844 0.073000 Uiso calc U . R 1 . .
C C64 0.7834(3) 0.38311(17) 0.91879(18) 0.0975(11) Uani d . . . 1 . .
H H59 0.824736 0.362244 0.891900 0.117000 Uiso calc U . R 1 . .
C C65 0.8071(4) 0.3850(2) 0.9929(2) 0.1276(17) Uani d . . . 1 . .
H H58 0.865113 0.365120 1.014431 0.153000 Uiso calc U . R 1 . .

loop_
_atom_site_aniso_label
_atom_site_aniso_U_11
_atom_site_aniso_U_22
_atom_site_aniso_U_33
_atom_site_aniso_U_12
_atom_site_aniso_U_13
_atom_site_aniso_U_23
C1 0.0520(14) 0.0525(14) 0.0529(13) -0.0069(12) 0.0092(11) -0.0058(11)
O2 0.0816(13) 0.0787(13) 0.0512(10) 0.0169(11) 0.0022(9) -0.0026(9)
O3 0.0825(14) 0.0763(13) 0.0524(10) -0.0040(11) -0.0035(9) -0.0053(9)
O5A 0.127(2) 0.0841(17) 0.0716(14) -0.0164(15) -0.0030(13) -0.0046(11)
O8 0.1020(19) 0.0816(17) 0.118(2) 0.0097(14) -0.0031(15) -0.0318(15)
O9 0.0941(17) 0.0963(18) 0.1095(18) 0.0234(15) 0.0216(14) 0.0199(15)
O10 0.102(2) 0.0971(18) 0.1155(19) -0.0141(15) 0.0244(15) 0.0239(15)
O5 0.0879(15) 0.0891(15) 0.0807(14) 0.0314(13) 0.0078(11) 0.0118(12)
O6 0.0847(15) 0.0936(16) 0.1077(17) 0.0289(13) 0.0331(13) 0.0425(14)
N21 0.169(4) 0.125(3) 0.0632(19) -0.015(3) -0.014(2) -0.0007(19)
C2 0.153(5) 0.151(5) 0.113(4) -0.039(4) -0.059(3) 0.046(4)
C3A 0.0526(14) 0.0543(15) 0.0486(13) 0.0050(12) 0.0045(10) -0.0016(11)
C3 0.120(3) 0.110(3) 0.084(2) -0.019(3) -0.031(2) 0.028(2)
C4 0.103(3) 0.079(2) 0.0639(19) -0.032(2) -0.0122(17) 0.0146(16)
C5 0.0765(19) 0.0632(17) 0.0550(15) -0.0122(15) 0.0005(13) 0.0039(12)
C6 0.081(2) 0.0631(17) 0.0551(15) -0.0059(15) 0.0166(14) 0.0005(13)
C7A 0.124(4) 0.137(4) 0.157(4) 0.055(3) 0.052(3) 0.092(3)
C7 0.0582(16) 0.0656(17) 0.0587(15) 0.0033(13) 0.0102(12) 0.0036(12)
C8 0.0558(15) 0.0499(14) 0.0515(13) 0.0023(12) 0.0051(11) -0.0013(11)
C9 0.0495(14) 0.0503(14) 0.0530(13) 0.0057(12) 0.0083(11) -0.0018(11)
C10 0.0541(15) 0.0552(15) 0.0541(14) 0.0016(12) 0.0126(11) 0.0017(11)
C11 0.0490(14) 0.0536(15) 0.0548(14) 0.0032(12) 0.0096(11) -0.0025(11)
C12 0.0591(16) 0.0585(16) 0.0609(15) -0.0027(13) 0.0123(12) -0.0066(12)
C13 0.0580(16) 0.0560(16) 0.0619(15) 0.0000(13) 0.0095(12) 0.0041(12)
C14 0.0621(17) 0.0630(17) 0.0571(15) -0.0044(14) 0.0108(12) 0.0034(12)
C15 0.0521(15) 0.0588(15) 0.0550(14) -0.0071(12) 0.0040(11) -0.0084(12)
C16 0.0530(15) 0.0723(19) 0.0694(17) -0.0079(14) 0.0110(12) -0.0176(14)
C17 0.0534(15) 0.075(2) 0.0628(16) -0.0087(14) 0.0165(12) -0.0193(14)
C18 0.0553(16) 0.082(2) 0.0743(18) -0.0007(15) 0.0079(13) -0.0235(16)
C19 0.0649(19) 0.071(2) 0.091(2) 0.0001(16) 0.0175(16) -0.0262(17)
C20 0.113(3) 0.078(2) 0.139(4) 0.006(2) -0.005(3) -0.010(2)
C22 0.156(4) 0.103(3) 0.067(2) -0.007(3) 0.017(2) -0.012(2)
C23 0.112(3) 0.082(2) 0.0589(18) -0.0076(19) 0.0115(17) -0.0076(15)
N1A 0.195(5) 0.184(5) 0.083(3) -0.086(4) -0.050(3) 0.044(3)
C24 0.0769(19) 0.0706(19) 0.0558(15) -0.0096(15) 0.0008(14) -0.0018(13)
C25 0.0630(16) 0.0610(17) 0.0533(14) -0.0034(13) 0.0013(12) -0.0017(12)
C26 0.087(2) 0.0548(16) 0.0587(16) 0.0069(15) 0.0119(14) -0.0055(13)
C27 0.083(2) 0.0576(16) 0.0550(16) 0.0157(14) 0.0073(13) 0.0035(12)
C28 0.0545(14) 0.0522(15) 0.0522(13) -0.0016(12) 0.0068(11) -0.0011(11)
C29 0.092(2) 0.0619(17) 0.0564(16) 0.0210(16) -0.0008(14) -0.0045(13)
C30 0.085(2) 0.0700(19) 0.0642(17) 0.0208(16) -0.0051(15) -0.0010(14)
C31 0.0499(14) 0.0521(14) 0.0535(14) 0.0012(11) 0.0099(11) -0.0021(11)
C32 0.0546(15) 0.0594(15) 0.0575(14) -0.0042(12) 0.0069(11) -0.0009(12)
C33 0.0523(14) 0.0523(14) 0.0569(14) -0.0086(12) 0.0053(11) -0.0036(11)
C34 0.0555(15) 0.0541(15) 0.0618(15) -0.0035(12) -0.0003(12) -0.0001(12)
C35 0.0610(16) 0.0607(16) 0.0478(13) -0.0081(13) 0.0015(11) -0.0017(12)
C36 0.0632(16) 0.0575(16) 0.0552(14) -0.0066(13) 0.0076(12) -0.0037(12)
C37 0.0748(19) 0.0617(17) 0.0628(16) -0.0050(14) 0.0122(14) -0.0103(13)
C38 0.0723(19) 0.0652(18) 0.0552(15) -0.0002(15) 0.0121(13) -0.0149(13)
C39 0.080(2) 0.072(2) 0.0664(17) 0.0018(17) 0.0138(15) -0.0130(15)
C40 0.071(2) 0.086(2) 0.078(2) 0.0017(17) 0.0130(16) -0.0267(18)
C41 0.078(2) 0.073(2) 0.0684(18) -0.0115(17) 0.0187(15) -0.0277(16)
C42 0.081(2) 0.075(2) 0.0667(17) -0.0141(17) 0.0126(15) -0.0100(15)
C43 0.121(4) 0.152(5) 0.236(7) 0.019(4) 0.045(4) 0.099(5)
C44 0.0712(19) 0.072(2) 0.0745(18) -0.0050(16) 0.0076(15) -0.0033(16)
C45 0.079(2) 0.095(2) 0.086(2) -0.0197(18) 0.0305(17) -0.0392(18)
C46 0.0705(19) 0.086(2) 0.075(2) -0.0154(17) 0.0247(16) -0.0291(17)
C47 0.080(2) 0.094(3) 0.0633(17) -0.0204(19) 0.0162(15) -0.0163(17)
C48 0.0718(19) 0.079(2) 0.0675(18) -0.0144(16) 0.0182(14) -0.0179(16)
C49 0.198(6) 0.131(4) 0.113(3) 0.001(4) -0.061(4) 0.003(3)
C51 0.0647(16) 0.0578(15) 0.0501(14) -0.0031(13) 0.0075(12) 0.0009(11)
C52 0.0581(16) 0.0588(16) 0.0549(14) 0.0051(13) 0.0001(12) -0.0024(12)
C53 0.134(4) 0.127(3) 0.098(3) 0.046(3) 0.012(2) 0.049(3)
C54 0.115(4) 0.159(5) 0.156(4) 0.056(3) 0.027(3) 0.050(4)
C55 0.0625(17) 0.0607(16) 0.0591(15) 0.0066(13) 0.0065(12) 0.0002(12)
C56 0.0616(16) 0.0584(16) 0.0492(14) -0.0045(13) 0.0037(11) -0.0016(12)
C57 0.078(2) 0.118(3) 0.0610(17) 0.027(2) -0.0016(15) -0.0006(17)
C58 0.117(3) 0.077(2) 0.0625(18) 0.004(2) -0.0187(17) 0.0026(15)
C59 0.0595(16) 0.0531(15) 0.0503(13) 0.0005(12) 0.0101(11) 0.0020(11)
C60 0.191(6) 0.164(5) 0.061(2) -0.090(5) -0.006(3) 0.005(3)
C61 0.142(4) 0.122(3) 0.0543(19) -0.055(3) 0.003(2) 0.0047(19)
C62 0.0610(17) 0.078(2) 0.0678(18) -0.0040(15) -0.0011(14) 0.0110(14)
C63 0.0575(16) 0.0685(18) 0.0559(15) 0.0014(13) 0.0079(12) 0.0041(12)
C64 0.101(3) 0.117(3) 0.067(2) 0.017(2) -0.0137(18) -0.0030(19)
C65 0.154(4) 0.151(4) 0.067(2) 0.018(3) -0.023(3) -0.001(3)

loop_
_atom_type_symbol
_atom_type_description
_atom_type_scat_dispersion_real
_atom_type_scat_dispersion_imag
_atom_type_scat_source
C C 0.0181 0.0091 'International Tables Vol C Tables 4.2.6.8 and 6.1.1.4'
H H 0.0000 0.0000 'International Tables Vol C Tables 4.2.6.8 and 6.1.1.4'
N N 0.0311 0.0180 'International Tables Vol C Tables 4.2.6.8 and 6.1.1.4'
O O 0.0492 0.0322 'International Tables Vol C Tables 4.2.6.8 and 6.1.1.4'
Cu Cu -1.9646 0.5888 'International Tables Vol C Tables 4.2.6.8 and 6.1.1.4'
I I -0.3257 6.8362 'International Tables Vol C Tables 4.2.6.8 and 6.1.1.4'

loop_
_geom_angle_atom_site_label_1
_geom_angle_atom_site_label_2
_geom_angle_atom_site_label_3
_geom_angle_site_symmetry_1
_geom_angle_site_symmetry_3
_geom_angle
_geom_angle_publ_flag
C13 C1 C51 . . 118.3(2) ?
C13 C1 C12 . . 122.0(2) ?
C51 C1 C12 . . 119.6(2) ?
C56 O2 C57 . . 118.1(2) ?
C35 O3 C58 . . 117.6(2) ?
C48 O5A C49 . . 119.0(3) ?
C19 O8 C20 . . 118.6(3) ?
C39 O9 C54 . . 119.3(3) ?
C42 O10 C43 . . 118.4(3) ?
C52 O5 C53 . . 117.6(3) ?
C7A O6 C13 . . 120.2(3) ?
C65 N21 C22 . . 116.0(4) ?
N1A C2 C3 . . 123.9(6) ?
N1A C2 H54 . . 118.100000 ?
C3 C2 H54 . . 118.100000 ?
C11 C3A C59 . . 119.1(2) ?
C11 C3A C28 . . 122.4(2) ?
C59 C3A C28 . . 118.5(2) ?
C2 C3 C4 . . 120.1(5) ?
C2 C3 H55 . . 120.000000 ?
C4 C3 H55 . . 120.000000 ?
C61 C4 C3 . . 116.6(3) ?
C61 C4 C5 . . 122.8(4) ?
C3 C4 C5 . . 120.6(3) ?
C62 C5 C6 . . 118.0(3) ?
C62 C5 C4 . . 120.5(3) ?
C6 C5 C4 . . 121.5(3) ?
C5 C6 C7 . . 121.2(3) ?
C5 C6 H51 . . 119.400000 ?
C7 C6 H51 . . 119.400000 ?
O6 C7A H7AA . . 109.500000 ?
O6 C7A H7AB . . 109.500000 ?
H7AA C7A H7AB . . 109.500000 ?
O6 C7A H7AC . . 109.500000 ?
H7AA C7A H7AC . . 109.500000 ?
H7AB C7A H7AC . . 109.500000 ?
C6 C7 C8 . . 120.6(3) ?
C6 C7 H50 . . 119.700000 ?
C8 C7 H50 . . 119.700000 ?
C63 C8 C7 . . 117.7(2) ?
C63 C8 C9 . . 120.6(2) ?
C7 C8 C9 . . 121.6(2) ?
C10 C9 C31 . . 118.7(2) ?
C10 C9 C8 . . 117.7(2) ?
C31 C9 C8 . . 123.5(2) ?
C9 C10 C11 . . 124.0(2) ?
C9 C10 H9 . . 118.000000 ?
C11 C10 H9 . . 118.000000 ?
C3A C11 C10 . . 117.1(2) ?
C3A C11 C12 . . 123.7(2) ?
C10 C11 C12 . . 119.1(2) ?
C1 C12 C11 . . 111.6(2) ?
C1 C12 H30 . . 109.300000 ?
C11 C12 H30 . . 109.300000 ?
C1 C12 H29 . . 109.300000 ?
C11 C12 H29 . . 109.300000 ?
H30 C12 H29 . . 108.000000 ?
O6 C13 C1 . . 115.9(2) ?
O6 C13 C14 . . 124.0(2) ?
C1 C13 C14 . . 120.0(3) ?
C15 C14 C13 . . 121.8(2) ?
C15 C14 H23 . . 119.100000 ?
C13 C14 H23 . . 119.100000 ?
C14 C15 C52 . . 118.0(2) ?
C14 C15 C16 . . 121.1(2) ?
C52 C15 C16 . . 120.8(3) ?
C15 C16 C17 . . 111.3(2) ?
C15 C16 H32 . . 109.400000 ?
C17 C16 H32 . . 109.400000 ?
C15 C16 H31 . . 109.400000 ?
C17 C16 H31 . . 109.400000 ?
H32 C16 H31 . . 108.000000 ?
C18 C17 C48 . . 118.3(3) ?
C18 C17 C16 . . 120.7(3) ?
C48 C17 C16 . . 121.0(3) ?
C17 C18 C19 . . 121.8(3) ?
C17 C18 H20 . . 119.100000 ?
C19 C18 H20 . . 119.100000 ?
O8 C19 C18 . . 123.8(3) ?
O8 C19 C46 . . 116.3(3) ?
C18 C19 C46 . . 119.9(3) ?
O8 C20 H22 . . 109.500000 ?
O8 C20 H21 . . 109.500000 ?
H22 C20 H21 . . 109.500000 ?
O8 C20 H2 . . 109.500000 ?
H22 C20 H2 . . 109.500000 ?
H21 C20 H2 . . 109.500000 ?
N21 C22 C23 . . 124.3(4) ?
N21 C22 H4 . . 117.800000 ?
C23 C22 H4 . . 117.900000 ?
C22 C23 C24 . . 119.8(4) ?
C22 C23 H60 . . 120.100000 ?
C24 C23 H60 . . 120.100000 ?
C2 N1A C60 . . 115.9(5) ?
C23 C24 C64 . . 115.8(3) ?
C23 C24 C25 . . 121.9(3) ?
C64 C24 C25 . . 122.3(3) ?
C30 C25 C26 . . 117.7(2) ?
C30 C25 C24 . . 121.2(3) ?
C26 C25 C24 . . 121.1(3) ?
C27 C26 C25 . . 121.4(3) ?
C27 C26 H5 . . 119.300000 ?
C25 C26 H5 . . 119.300000 ?
C28 C27 C26 . . 120.8(3) ?
C28 C27 H6 . . 119.600000 ?
C26 C27 H6 . . 119.600000 ?
C29 C28 C27 . . 117.7(2) ?
C29 C28 C3A . . 120.9(2) ?
C27 C28 C3A . . 121.3(2) ?
C28 C29 C30 . . 121.6(3) ?
C28 C29 H7 . . 119.200000 ?
C30 C29 H7 . . 119.200000 ?
C25 C30 C29 . . 120.8(3) ?
C25 C30 H8 . . 119.600000 ?
C29 C30 H8 . . 119.600000 ?
C59 C31 C9 . . 117.3(2) ?
C59 C31 C32 . . 119.0(2) ?
C9 C31 C32 . . 123.6(2) ?
C31 C32 C33 . . 112.5(2) ?
C31 C32 H10 . . 109.100000 ?
C33 C32 H10 . . 109.100000 ?
C31 C32 H11 . . 109.100000 ?
C33 C32 H11 . . 109.100000 ?
H10 C32 H11 . . 107.800000 ?
C56 C33 C34 . . 118.4(2) ?
C56 C33 C32 . . 120.8(2) ?
C34 C33 C32 . . 120.8(2) ?
C35 C34 C33 . . 121.3(3) ?
C35 C34 H48 . . 119.300000 ?
C33 C34 H48 . . 119.400000 ?
C36 C35 O3 . . 116.3(2) ?
C36 C35 C34 . . 120.4(2) ?
O3 C35 C34 . . 123.2(2) ?
C35 C36 C55 . . 118.2(2) ?
C35 C36 C37 . . 122.3(2) ?
C55 C36 C37 . . 119.5(3) ?
C36 C37 C38 . . 111.7(2) ?
C36 C37 H40 . . 109.300000 ?
C38 C37 H40 . . 109.300000 ?
C36 C37 H39 . . 109.300000 ?
C38 C37 H39 . . 109.300000 ?
H40 C37 H39 . . 107.900000 ?
C39 C38 C44 . . 117.6(3) ?
C39 C38 C37 . . 121.9(3) ?
C44 C38 C37 . . 120.5(3) ?
C40 C39 C38 . . 120.6(3) ?
C40 C39 O9 . . 123.4(3) ?
C38 C39 O9 . . 116.1(3) ?
C39 C40 C41 . . 121.4(3) ?
C39 C40 H35 . . 119.300000 ?
C41 C40 H35 . . 119.300000 ?
C40 C41 C42 . . 118.3(3) ?
C40 C41 C45 . . 121.2(3) ?
C42 C41 C45 . . 120.5(3) ?
O10 C42 C44 . . 123.1(3) ?
O10 C42 C41 . . 116.4(3) ?
C44 C42 C41 . . 120.5(3) ?
O10 C43 H13 . . 109.500000 ?
O10 C43 H14 . . 109.500000 ?
H13 C43 H14 . . 109.500000 ?
O10 C43 H12 . . 109.500000 ?
H13 C43 H12 . . 109.500000 ?
H14 C43 H12 . . 109.500000 ?
C42 C44 C38 . . 121.7(3) ?
C42 C44 H15 . . 119.200000 ?
C38 C44 H15 . . 119.200000 ?
C41 C45 C46 . . 112.2(2) ?
C41 C45 H34 . . 109.200000 ?
C46 C45 H34 . . 109.200000 ?
C41 C45 H33 . . 109.200000 ?
C46 C45 H33 . . 109.200000 ?
H34 C45 H33 . . 107.900000 ?
C47 C46 C19 . . 118.4(3) ?
C47 C46 C45 . . 121.4(3) ?
C19 C46 C45 . . 120.2(3) ?
C46 C47 C48 . . 121.4(3) ?
C46 C47 H16 . . 119.300000 ?
C48 C47 H16 . . 119.300000 ?
O5A C48 C17 . . 115.8(3) ?
O5A C48 C47 . . 124.0(3) ?
C17 C48 C47 . . 120.2(3) ?
O5A C49 H19 . . 109.500000 ?
O5A C49 H18 . . 109.500000 ?
H19 C49 H18 . . 109.500000 ?
O5A C49 H17 . . 109.500000 ?
H19 C49 H17 . . 109.500000 ?
H18 C49 H17 . . 109.500000 ?
C52 C51 C1 . . 121.9(2) ?
C52 C51 H25 . . 119.100000 ?
C1 C51 H25 . . 119.100000 ?
O5 C52 C51 . . 124.7(2) ?
O5 C52 C15 . . 115.4(2) ?
C51 C52 C15 . . 119.9(2) ?
O5 C53 H28 . . 109.500000 ?
O5 C53 H26 . . 109.500000 ?
H28 C53 H26 . . 109.500000 ?
O5 C53 H27 . . 109.500000 ?
H28 C53 H27 . . 109.500000 ?
H26 C53 H27 . . 109.500000 ?
O9 C54 H38 . . 109.500000 ?
O9 C54 H36 . . 109.500000 ?
H38 C54 H36 . . 109.500000 ?
O9 C54 H37 . . 109.500000 ?
H38 C54 H37 . . 109.500000 ?
H36 C54 H37 . . 109.500000 ?
C56 C55 C36 . . 121.3(3) ?
C56 C55 H41 . . 119.400000 ?
C36 C55 H41 . . 119.400000 ?
C33 C56 C55 . . 120.3(2) ?
C33 C56 O2 . . 115.9(2) ?
C55 C56 O2 . . 123.8(2) ?
O2 C57 H42 . . 109.500000 ?
O2 C57 H43 . . 109.500000 ?
H42 C57 H43 . . 109.500000 ?
O2 C57 H44 . . 109.500000 ?
H42 C57 H44 . . 109.500000 ?
H43 C57 H44 . . 109.500000 ?
O3 C58 H45 . . 109.500000 ?
O3 C58 H46 . . 109.500000 ?
H45 C58 H46 . . 109.500000 ?
O3 C58 H47 . . 109.500000 ?
H45 C58 H47 . . 109.500000 ?
H46 C58 H47 . . 109.500000 ?
C31 C59 C3A . . 123.7(2) ?
C31 C59 H49 . . 118.200000 ?
C3A C59 H49 . . 118.200000 ?
N1A C60 C61 . . 124.7(6) ?
N1A C60 H52 . . 117.600000 ?
C61 C60 H52 . . 117.600000 ?
C4 C61 C60 . . 118.7(5) ?
C4 C61 H53 . . 120.600000 ?
C60 C61 H53 . . 120.600000 ?
C5 C62 C63 . . 121.4(3) ?
C5 C62 H57 . . 119.300000 ?
C63 C62 H57 . . 119.300000 ?
C62 C63 C8 . . 121.2(3) ?
C62 C63 H56 . . 119.400000 ?
C8 C63 H56 . . 119.400000 ?
C65 C64 C24 . . 120.0(4) ?
C65 C64 H59 . . 120.000000 ?
C24 C64 H59 . . 120.000000 ?
N21 C65 C64 . . 124.1(5) ?
N21 C65 H58 . . 117.900000 ?
C64 C65 H58 . . 117.900000 ?

loop_
_geom_bond_atom_site_label_1
_geom_bond_atom_site_label_2
_geom_bond_site_symmetry_2
_geom_bond_distance
_geom_bond_publ_flag
C1 C13 . 1.382(4) ?
C1 C51 . 1.381(4) ?
C1 C12 . 1.512(3) ?
O2 C56 . 1.377(3) ?
O2 C57 . 1.407(4) ?
O3 C35 . 1.385(3) ?
O3 C58 . 1.412(4) ?
O5A C48 . 1.375(4) ?
O5A C49 . 1.405(5) ?
O8 C19 . 1.373(4) ?
O8 C20 . 1.406(5) ?
O9 C39 . 1.382(4) ?
O9 C54 . 1.391(5) ?
O10 C42 . 1.380(4) ?
O10 C43 . 1.391(6) ?
O5 C52 . 1.377(3) ?
O5 C53 . 1.409(4) ?
O6 C7A . 1.360(4) ?
O6 C13 . 1.379(3) ?
N21 C65 . 1.321(6) ?
N21 C22 . 1.322(6) ?
C2 N1A . 1.315(8) ?
C2 C3 . 1.393(6) ?
C2 H54 . 0.930000 ?
C3A C11 . 1.400(3) ?
C3A C59 . 1.395(4) ?
C3A C28 . 1.495(3) ?
C3 C4 . 1.375(6) ?
C3 H55 . 0.930000 ?
C4 C61 . 1.385(5) ?
C4 C5 . 1.491(4) ?
C5 C62 . 1.380(4) ?
C5 C6 . 1.377(4) ?
C6 C7 . 1.390(4) ?
C6 H51 . 0.930000 ?
C7A H7AA . 0.960000 ?
C7A H7AB . 0.960000 ?
C7A H7AC . 0.960000 ?
C7 C8 . 1.396(4) ?
C7 H50 . 0.930000 ?
C8 C63 . 1.384(4) ?
C8 C9 . 1.493(3) ?
C9 C10 . 1.387(4) ?
C9 C31 . 1.413(3) ?
C10 C11 . 1.395(4) ?
C10 H9 . 0.930000 ?
C11 C12 . 1.515(4) ?
C12 H30 . 0.970000 ?
C12 H29 . 0.970000 ?
C13 C14 . 1.389(4) ?
C14 C15 . 1.380(4) ?
C14 H23 . 0.930000 ?
C15 C52 . 1.393(4) ?
C15 C16 . 1.517(4) ?
C16 C17 . 1.515(4) ?
C16 H32 . 0.970000 ?
C16 H31 . 0.970000 ?
C17 C18 . 1.375(4) ?
C17 C48 . 1.390(4) ?
C18 C19 . 1.394(4) ?
C18 H20 . 0.930000 ?
C19 C46 . 1.389(5) ?
C20 H22 . 0.960000 ?
C20 H21 . 0.960000 ?
C20 H2 . 0.960000 ?
C22 C23 . 1.377(5) ?
C22 H4 . 0.930000 ?
C23 C24 . 1.386(4) ?
C23 H60 . 0.930000 ?
N1A C60 . 1.325(8) ?
C24 C64 . 1.385(5) ?
C24 C25 . 1.488(4) ?
C25 C30 . 1.383(4) ?
C25 C26 . 1.380(4) ?
C26 C27 . 1.386(4) ?
C26 H5 . 0.930000 ?
C27 C28 . 1.382(4) ?
C27 H6 . 0.930000 ?
C28 C29 . 1.378(4) ?
C29 C30 . 1.382(4) ?
C29 H7 . 0.930000 ?
C30 H8 . 0.930000 ?
C31 C59 . 1.385(3) ?
C31 C32 . 1.518(4) ?
C32 C33 . 1.515(4) ?
C32 H10 . 0.970000 ?
C32 H11 . 0.970000 ?
C33 C56 . 1.386(4) ?
C33 C34 . 1.391(4) ?
C34 C35 . 1.388(4) ?
C34 H48 . 0.930000 ?
C35 C36 . 1.391(4) ?
C36 C55 . 1.390(4) ?
C36 C37 . 1.515(4) ?
C37 C38 . 1.522(4) ?
C37 H40 . 0.970000 ?
C37 H39 . 0.970000 ?
C38 C39 . 1.387(4) ?
C38 C44 . 1.389(4) ?
C39 C40 . 1.391(5) ?
C40 C41 . 1.377(5) ?
C40 H35 . 0.930000 ?
C41 C42 . 1.382(5) ?
C41 C45 . 1.521(4) ?
C42 C44 . 1.385(4) ?
C43 H13 . 0.960000 ?
C43 H14 . 0.960000 ?
C43 H12 . 0.960000 ?
C44 H15 . 0.930000 ?
C45 C46 . 1.528(4) ?
C45 H34 . 0.970000 ?
C45 H33 . 0.970000 ?
C46 C47 . 1.383(5) ?
C47 C48 . 1.391(4) ?
C47 H16 . 0.930000 ?
C49 H19 . 0.960000 ?
C49 H18 . 0.960000 ?
C49 H17 . 0.960000 ?
C51 C52 . 1.383(4) ?
C51 H25 . 0.930000 ?
C53 H28 . 0.960000 ?
C53 H26 . 0.960000 ?
C53 H27 . 0.960000 ?
C54 H38 . 0.960000 ?
C54 H36 . 0.960000 ?
C54 H37 . 0.960000 ?
C55 C56 . 1.394(4) ?
C55 H41 . 0.930000 ?
C57 H42 . 0.960000 ?
C57 H43 . 0.960000 ?
C57 H44 . 0.960000 ?
C58 H45 . 0.960000 ?
C58 H46 . 0.960000 ?
C58 H47 . 0.960000 ?
C59 H49 . 0.930000 ?
C60 C61 . 1.394(6) ?
C60 H52 . 0.930000 ?
C61 H53 . 0.930000 ?
C62 C63 . 1.379(4) ?
C62 H57 . 0.930000 ?
C63 H56 . 0.930000 ?
C64 C65 . 1.378(5) ?
C64 H59 . 0.930000 ?
C65 H58 . 0.930000 ?

loop_
_geom_torsion_atom_site_label_1
_geom_torsion_atom_site_label_2
_geom_torsion_atom_site_label_3
_geom_torsion_atom_site_label_4
_geom_torsion_site_symmetry_1
_geom_torsion_site_symmetry_2
_geom_torsion_site_symmetry_3
_geom_torsion_site_symmetry_4
_geom_torsion
_geom_torsion_publ_flag
N1A C2 C3 C4 . . . . -0.5(7) ?
C2 C3 C4 C61 . . . . 0.5(6) ?
C2 C3 C4 C5 . . . . -179.8(4) ?
C61 C4 C5 C62 . . . . -147.2(3) ?
C3 C4 C5 C62 . . . . 33.3(5) ?
C61 C4 C5 C6 . . . . 34.4(5) ?
C3 C4 C5 C6 . . . . -145.2(3) ?
C62 C5 C6 C7 . . . . -0.9(4) ?
C4 C5 C6 C7 . . . . 177.5(3) ?
C5 C6 C7 C8 . . . . 0.4(4) ?
C6 C7 C8 C63 . . . . 0.0(4) ?
C6 C7 C8 C9 . . . . -174.7(2) ?
C63 C8 C9 C10 . . . . -120.7(3) ?
C7 C8 C9 C10 . . . . 53.9(3) ?
C63 C8 C9 C31 . . . . 55.2(4) ?
C7 C8 C9 C31 . . . . -130.2(3) ?
C31 C9 C10 C11 . . . . -3.1(4) ?
C8 C9 C10 C11 . . . . 173.0(2) ?
C59 C3A C11 C10 . . . . 2.7(3) ?
C28 C3A C11 C10 . . . . -176.4(2) ?
C59 C3A C11 C12 . . . . -175.5(2) ?
C28 C3A C11 C12 . . . . 5.5(4) ?
C9 C10 C11 C3A . . . . 0.4(4) ?
C9 C10 C11 C12 . . . . 178.7(2) ?
C13 C1 C12 C11 . . . . 101.4(3) ?
C51 C1 C12 C11 . . . . -77.8(3) ?
C3A C11 C12 C1 . . . . 117.0(3) ?
C10 C11 C12 C1 . . . . -61.2(3) ?
C7A O6 C13 C1 . . . . 170.7(4) ?
C7A O6 C13 C14 . . . . -10.1(5) ?
C51 C1 C13 O6 . . . . 179.0(2) ?
C12 C1 C13 O6 . . . . -0.2(4) ?
C51 C1 C13 C14 . . . . -0.2(4) ?
C12 C1 C13 C14 . . . . -179.4(2) ?
O6 C13 C14 C15 . . . . -178.4(3) ?
C1 C13 C14 C15 . . . . 0.7(4) ?
C13 C14 C15 C52 . . . . -0.8(4) ?
C13 C14 C15 C16 . . . . 178.3(3) ?
C14 C15 C16 C17 . . . . -95.2(3) ?
C52 C15 C16 C17 . . . . 83.9(3) ?
C15 C16 C17 C18 . . . . -93.7(3) ?
C15 C16 C17 C48 . . . . 84.3(3) ?
C48 C17 C18 C19 . . . . -1.4(4) ?
C16 C17 C18 C19 . . . . 176.7(3) ?
C20 O8 C19 C18 . . . . 12.7(5) ?
C20 O8 C19 C46 . . . . -167.9(3) ?
C17 C18 C19 O8 . . . . 179.8(3) ?
C17 C18 C19 C46 . . . . 0.3(4) ?
C65 N21 C22 C23 . . . . 0.4(7) ?
N21 C22 C23 C24 . . . . 0.3(6) ?
C3 C2 N1A C60 . . . . 0.5(8) ?
C22 C23 C24 C64 . . . . -0.7(5) ?
C22 C23 C24 C25 . . . . 177.5(3) ?
C23 C24 C25 C30 . . . . -150.5(3) ?
C64 C24 C25 C30 . . . . 27.5(5) ?
C23 C24 C25 C26 . . . . 27.2(4) ?
C64 C24 C25 C26 . . . . -154.7(3) ?
C30 C25 C26 C27 . . . . -0.4(5) ?
C24 C25 C26 C27 . . . . -178.3(3) ?
C25 C26 C27 C28 . . . . 0.1(5) ?
C26 C27 C28 C29 . . . . 0.1(4) ?
C26 C27 C28 C3A . . . . 176.5(3) ?
C11 C3A C28 C29 . . . . -120.3(3) ?
C59 C3A C28 C29 . . . . 60.7(4) ?
C11 C3A C28 C27 . . . . 63.4(4) ?
C59 C3A C28 C27 . . . . -115.6(3) ?
C27 C28 C29 C30 . . . . 0.0(5) ?
C3A C28 C29 C30 . . . . -176.4(3) ?
C26 C25 C30 C29 . . . . 0.5(5) ?
C24 C25 C30 C29 . . . . 178.4(3) ?
C28 C29 C30 C25 . . . . -0.3(5) ?
C10 C9 C31 C59 . . . . 2.6(3) ?
C8 C9 C31 C59 . . . . -173.3(2) ?
C10 C9 C31 C32 . . . . -175.0(2) ?
C8 C9 C31 C32 . . . . 9.1(4) ?
C59 C31 C32 C33 . . . . -108.3(3) ?
C9 C31 C32 C33 . . . . 69.3(3) ?
C31 C32 C33 C56 . . . . 74.8(3) ?
C31 C32 C33 C34 . . . . -103.8(3) ?
C56 C33 C34 C35 . . . . -1.8(4) ?
C32 C33 C34 C35 . . . . 176.9(2) ?
C58 O3 C35 C36 . . . . -171.5(3) ?
C58 O3 C35 C34 . . . . 8.6(4) ?
C33 C34 C35 C36 . . . . -0.2(4) ?
C33 C34 C35 O3 . . . . 179.7(2) ?
O3 C35 C36 C55 . . . . -178.2(2) ?
C34 C35 C36 C55 . . . . 1.8(4) ?
O3 C35 C36 C37 . . . . 3.3(4) ?
C34 C35 C36 C37 . . . . -176.7(2) ?
C35 C36 C37 C38 . . . . 89.2(3) ?
C55 C36 C37 C38 . . . . -89.2(3) ?
C36 C37 C38 C39 . . . . 121.5(3) ?
C36 C37 C38 C44 . . . . -57.7(3) ?
C44 C38 C39 C40 . . . . 2.0(4) ?
C37 C38 C39 C40 . . . . -177.2(3) ?
C44 C38 C39 O9 . . . . -177.8(3) ?
C37 C38 C39 O9 . . . . 2.9(4) ?
C54 O9 C39 C40 . . . . -1.7(5) ?
C54 O9 C39 C38 . . . . 178.1(4) ?
C38 C39 C40 C41 . . . . -0.7(4) ?
O9 C39 C40 C41 . . . . 179.1(3) ?
C39 C40 C41 C42 . . . . -1.6(4) ?
C39 C40 C41 C45 . . . . 177.3(3) ?
C43 O10 C42 C44 . . . . 0.8(6) ?
C43 O10 C42 C41 . . . . -178.8(4) ?
C40 C41 C42 O10 . . . . -177.9(3) ?
C45 C41 C42 O10 . . . . 3.2(4) ?
C40 C41 C42 C44 . . . . 2.5(4) ?
C45 C41 C42 C44 . . . . -176.4(3) ?
O10 C42 C44 C38 . . . . 179.2(3) ?
C41 C42 C44 C38 . . . . -1.2(4) ?
C39 C38 C44 C42 . . . . -1.1(4) ?
C37 C38 C44 C42 . . . . 178.2(3) ?
C40 C41 C45 C46 . . . . -99.6(4) ?
C42 C41 C45 C46 . . . . 79.3(4) ?
O8 C19 C46 C47 . . . . -178.7(3) ?
C18 C19 C46 C47 . . . . 0.7(4) ?
O8 C19 C46 C45 . . . . 3.5(4) ?
C18 C19 C46 C45 . . . . -177.0(3) ?
C41 C45 C46 C47 . . . . -100.3(4) ?
C41 C45 C46 C19 . . . . 77.4(4) ?
C19 C46 C47 C48 . . . . -0.8(5) ?
C45 C46 C47 C48 . . . . 177.0(3) ?
C49 O5A C48 C17 . . . . -172.0(4) ?
C49 O5A C48 C47 . . . . 9.3(5) ?
C18 C17 C48 O5A . . . . -177.5(3) ?
C16 C17 C48 O5A . . . . 4.5(4) ?
C18 C17 C48 C47 . . . . 1.3(4) ?
C16 C17 C48 C47 . . . . -176.7(3) ?
C46 C47 C48 O5A . . . . 178.4(3) ?
C46 C47 C48 C17 . . . . -0.3(5) ?
C13 C1 C51 C52 . . . . -0.3(4) ?
C12 C1 C51 C52 . . . . 179.0(2) ?
C53 O5 C52 C51 . . . . -1.5(4) ?
C53 O5 C52 C15 . . . . 178.0(3) ?
C1 C51 C52 O5 . . . . 179.7(3) ?
C1 C51 C52 C15 . . . . 0.2(4) ?
C14 C15 C52 O5 . . . . -179.2(2) ?
C16 C15 C52 O5 . . . . 1.6(4) ?
C14 C15 C52 C51 . . . . 0.3(4) ?
C16 C15 C52 C51 . . . . -178.8(2) ?
C35 C36 C55 C56 . . . . -1.2(4) ?
C37 C36 C55 C56 . . . . 177.3(3) ?
C34 C33 C56 C55 . . . . 2.4(4) ?
C32 C33 C56 C55 . . . . -176.3(2) ?
C34 C33 C56 O2 . . . . -177.0(2) ?
C32 C33 C56 O2 . . . . 4.3(4) ?
C36 C55 C56 C33 . . . . -0.9(4) ?
C36 C55 C56 O2 . . . . 178.5(3) ?
C57 O2 C56 C33 . . . . -178.4(3) ?
C57 O2 C56 C55 . . . . 2.2(4) ?
C9 C31 C59 C3A . . . . 0.5(4) ?
C32 C31 C59 C3A . . . . 178.2(2) ?
C11 C3A C59 C31 . . . . -3.2(4) ?
C28 C3A C59 C31 . . . . 175.9(2) ?
C2 N1A C60 C61 . . . . -0.7(8) ?
C3 C4 C61 C60 . . . . -0.7(5) ?
C5 C4 C61 C60 . . . . 179.7(3) ?
N1A C60 C61 C4 . . . . 0.8(7) ?
C6 C5 C62 C63 . . . . 1.1(5) ?
C4 C5 C62 C63 . . . . -177.4(3) ?
C5 C62 C63 C8 . . . . -0.7(5) ?
C7 C8 C63 C62 . . . . 0.2(4) ?
C9 C8 C63 C62 . . . . 175.0(3) ?
C23 C24 C64 C65 . . . . 0.4(6) ?
C25 C24 C64 C65 . . . . -177.8(4) ?
C22 N21 C65 C64 . . . . -0.8(8) ?
C24 C64 C65 N21 . . . . 0.4(8) ?
